data_4061650
_publ_section_title
;
The First Structural Characterization of alpha-Zincated (Reformatsky)
Amides and Phosphine Oxides
;
_journal_name_full Organometallics
_journal_paper_doi 10.1021/om050474c
_journal_year 2005
_chemical_formula_sum 'C28 H42 N6 O3 Zn2'
_chemical_formula_weight 641.42
_chemical_name_common LZn2[CH2C(O)NMe2]2
_space_group_IT_number 14
_symmetry_cell_setting monoclinic
_symmetry_space_group_name_Hall '-P 2yn'
_symmetry_space_group_name_H-M 'P 1 21/n 1'
_cell_angle_alpha 90.00
_cell_angle_beta 98.982(3)
_cell_angle_gamma 90.00
_cell_formula_units_Z 4
_cell_length_a 10.0092(9)
_cell_length_b 12.9116(12)
_cell_length_c 22.700(2)
_cell_measurement_temperature 155(2)
_cell_volume 2897.6(5)
_diffrn_ambient_temperature 155(2)
_exptl_crystal_density_diffrn 1.470
_cod_original_sg_symbol_H-M 'P 21/n'
_cod_database_code 4061650

loop_
_symmetry_equiv_pos_as_xyz
'x, y, z'
'-x+1/2, y+1/2, -z+1/2'
'-x, -y, -z'
'x-1/2, -y-1/2, z-1/2'

loop_
_atom_site_label
_atom_site_type_symbol
_atom_site_fract_x
_atom_site_fract_y
_atom_site_fract_z
_atom_site_U_iso_or_equiv
_atom_site_adp_type
_atom_site_occupancy
_atom_site_symmetry_multiplicity
_atom_site_calc_flag
_atom_site_refinement_flags
_atom_site_disorder_assembly
_atom_site_disorder_group
Zn1 Zn 0.20002(12) 0.12073(9) 0.07290(6) 0.0272(4) Uani 1 1 d . . .
Zn2 Zn 0.29029(12) 0.39477(9) 0.06396(6) 0.0265(4) Uani 1 1 d . . .
O1 O 0.2612(7) 0.2281(5) -0.0354(3) 0.0223(17) Uani 1 1 d . . .
O2 O 0.3375(7) 0.1698(5) 0.1424(3) 0.033(2) Uani 1 1 d . . .
O3 O 0.1499(7) 0.3656(5) 0.1170(3) 0.0341(19) Uani 1 1 d . . .
N1 N 0.1665(9) -0.0195(6) 0.1229(4) 0.033(2) Uani 1 1 d . . .
N2 N 0.2874(8) 0.0278(6) 0.0231(4) 0.023(2) Uani 1 1 d . . .
N3 N 0.2058(9) 0.4454(6) -0.0146(4) 0.027(2) Uani 1 1 d . . .
N4 N 0.2993(9) 0.5558(6) 0.0905(4) 0.029(2) Uani 1 1 d . . .
N5 N 0.4751(9) 0.2754(6) 0.2016(4) 0.029(2) Uani 1 1 d . . .
N6 N 0.0015(9) 0.2744(6) 0.1600(4) 0.032(2) Uani 1 1 d . . .
C1 C 0.1606(12) -0.0062(8) 0.1860(5) 0.039(3) Uani 1 1 d . . .
H1A H 0.1868 -0.0710 0.2071 0.059 Uiso 1 1 calc R . .
H1B H 0.0682 0.0123 0.1912 0.059 Uiso 1 1 calc R . .
H1C H 0.2228 0.0491 0.2021 0.059 Uiso 1 1 calc R . .
C2 C 0.0419(11) -0.0725(8) 0.0952(6) 0.039(3) Uani 1 1 d . . .
H2A H 0.0296 -0.1358 0.1175 0.059 Uiso 1 1 calc R . .
H2B H 0.0491 -0.0902 0.0539 0.059 Uiso 1 1 calc R . .
H2C H -0.0358 -0.0265 0.0959 0.059 Uiso 1 1 calc R . .
C3 C 0.2901(12) -0.0750(8) 0.1130(5) 0.037(3) Uani 1 1 d . . .
H3A H 0.2852 -0.1474 0.1268 0.052 Uiso 1 1 calc R . .
H3B H 0.3695 -0.0420 0.1373 0.052 Uiso 1 1 calc R . .
C4 C 0.3097(11) -0.0752(7) 0.0483(5) 0.029(3) Uani 1 1 d . . .
H4A H 0.4027 -0.0982 0.0452 0.040 Uiso 1 1 calc R . .
H4B H 0.2455 -0.1245 0.0256 0.040 Uiso 1 1 calc R . .
C5 C 0.3107(10) 0.0411(7) -0.0336(5) 0.024(3) Uani 1 1 d . . .
C6 C 0.3461(11) -0.0396(8) -0.0710(5) 0.029(3) Uani 1 1 d . . .
H6 H 0.3596 -0.1075 -0.0550 0.035 Uiso 1 1 calc R . .
C7 C 0.3617(11) -0.0230(7) -0.1302(5) 0.032(3) Uani 1 1 d . . .
H7 H 0.3882 -0.0794 -0.1527 0.039 Uiso 1 1 calc R . .
C8 C 0.3403(11) 0.0719(8) -0.1571(5) 0.031(3) Uani 1 1 d . . .
H8 H 0.3491 0.0821 -0.1978 0.038 Uiso 1 1 calc R . .
C9 C 0.3047(10) 0.1530(7) -0.1218(5) 0.024(3) Uani 1 1 d . . .
C10 C 0.2957(10) 0.1365(7) -0.0629(5) 0.024(3) Uani 1 1 d . . .
C11 C 0.2515(11) 0.3031(8) -0.0789(5) 0.028(3) Uani 1 1 d . . .
C12 C 0.2734(11) 0.2631(7) -0.1326(5) 0.027(3) Uani 1 1 d . . .
C13 C 0.2650(11) 0.3246(8) -0.1838(5) 0.032(3) Uani 1 1 d . . .
H13 H 0.2837 0.2972 -0.2205 0.039 Uiso 1 1 calc R . .
C14 C 0.2287(11) 0.4259(8) -0.1786(5) 0.034(3) Uani 1 1 d . . .
H14 H 0.2173 0.4696 -0.2127 0.041 Uiso 1 1 calc R . .
C15 C 0.2083(11) 0.4655(8) -0.1235(6) 0.036(3) Uani 1 1 d . . .
H15 H 0.1841 0.5364 -0.1218 0.043 Uiso 1 1 calc R . .
C16 C 0.2210(11) 0.4079(7) -0.0697(5) 0.025(3) Uani 1 1 d . . .
C17 C 0.1770(11) 0.5567(7) -0.0122(5) 0.030(3) Uani 1 1 d . . .
H17A H 0.0882 0.5714 -0.0367 0.042 Uiso 1 1 calc R . .
H17B H 0.2468 0.5960 -0.0293 0.042 Uiso 1 1 calc R . .
C18 C 0.1750(11) 0.5920(7) 0.0505(5) 0.029(3) Uani 1 1 d . . .
H18A H 0.1704 0.6686 0.0515 0.041 Uiso 1 1 calc R . .
H18B H 0.0937 0.5641 0.0648 0.041 Uiso 1 1 calc R . .
C19 C 0.4204(11) 0.6065(8) 0.0744(5) 0.038(3) Uani 1 1 d . . .
H19A H 0.4110 0.6818 0.0773 0.056 Uiso 1 1 calc R . .
H19B H 0.4300 0.5878 0.0334 0.056 Uiso 1 1 calc R . .
H19C H 0.5006 0.5836 0.1017 0.056 Uiso 1 1 calc R . .
C20 C 0.2857(13) 0.5810(8) 0.1527(5) 0.043(3) Uani 1 1 d . . .
H20A H 0.3687 0.5612 0.1792 0.064 Uiso 1 1 calc R . .
H20B H 0.2089 0.5429 0.1640 0.064 Uiso 1 1 calc R . .
H20C H 0.2705 0.6555 0.1562 0.064 Uiso 1 1 calc R . .
C21 C 0.4483(12) 0.2998(7) 0.0931(5) 0.035(3) Uani 1 1 d . . .
H21A H 0.4611 0.2498 0.0614 0.049 Uiso 1 1 calc R . .
H21B H 0.5322 0.3410 0.1030 0.049 Uiso 1 1 calc R . .
C22 C 0.4208(10) 0.2450(8) 0.1453(6) 0.029(3) Uani 1 1 d . . .
C23 C 0.5662(11) 0.3635(8) 0.2112(5) 0.036(3) Uani 1 1 d . . .
H23A H 0.6467 0.3497 0.1928 0.053 Uiso 1 1 calc R . .
H23B H 0.5932 0.3748 0.2541 0.053 Uiso 1 1 calc R . .
H23C H 0.5202 0.4254 0.1931 0.053 Uiso 1 1 calc R . .
C24 C 0.4342(12) 0.2229(8) 0.2515(6) 0.042(3) Uani 1 1 d . . .
H24A H 0.3363 0.2303 0.2500 0.063 Uiso 1 1 calc R . .
H24B H 0.4811 0.2533 0.2887 0.063 Uiso 1 1 calc R . .
H24C H 0.4573 0.1493 0.2501 0.063 Uiso 1 1 calc R . .
C25 C 0.0461(11) 0.2241(7) 0.0608(5) 0.029(3) Uani 1 1 d . . .
H25A H 0.0484 0.2651 0.0241 0.040 Uiso 1 1 calc R . .
H25B H -0.0420 0.1879 0.0572 0.040 Uiso 1 1 calc R . .
C26 C 0.0647(11) 0.2902(7) 0.1122(5) 0.026(3) Uani 1 1 d . . .
C27 C 0.0339(12) 0.3356(8) 0.2131(5) 0.036(3) Uani 1 1 d . . .
H27A H 0.1298 0.3547 0.2186 0.054 Uiso 1 1 calc R . .
H27B H 0.0154 0.2955 0.2475 0.054 Uiso 1 1 calc R . .
H27C H -0.0216 0.3985 0.2093 0.054 Uiso 1 1 calc R . .
C28 C -0.1117(13) 0.2036(9) 0.1578(6) 0.051(4) Uani 1 1 d . . .
H28A H -0.1966 0.2417 0.1465 0.077 Uiso 1 1 calc R . .
H28B H -0.1106 0.1720 0.1971 0.077 Uiso 1 1 calc R . .
H28C H -0.1045 0.1493 0.1282 0.077 Uiso 1 1 calc R . .

loop_
_atom_site_aniso_label
_atom_site_aniso_U_11
_atom_site_aniso_U_22
_atom_site_aniso_U_33
_atom_site_aniso_U_23
_atom_site_aniso_U_13
_atom_site_aniso_U_12
Zn1 0.0297(8) 0.0242(6) 0.0279(8) 0.0023(6) 0.0055(6) 0.0016(6)
Zn2 0.0287(8) 0.0240(6) 0.0277(8) 0.0020(6) 0.0074(6) 0.0023(6)
O1 0.025(4) 0.019(3) 0.026(5) 0.001(3) 0.013(3) 0.003(3)
O2 0.037(5) 0.024(4) 0.036(5) 0.006(3) -0.001(4) -0.002(4)
O3 0.040(5) 0.025(4) 0.039(5) -0.004(3) 0.011(4) 0.002(4)
N1 0.040(6) 0.034(5) 0.022(6) 0.007(4) 0.001(5) 0.005(5)
N2 0.024(5) 0.023(4) 0.024(6) -0.001(4) 0.010(4) 0.004(4)
N3 0.031(6) 0.024(4) 0.028(6) 0.003(4) 0.009(4) 0.004(4)
N4 0.034(6) 0.024(4) 0.025(6) -0.003(4) 0.000(4) 0.005(4)
N5 0.021(5) 0.026(5) 0.039(7) -0.001(4) -0.003(5) -0.004(4)
N6 0.030(6) 0.034(5) 0.039(7) -0.010(4) 0.022(5) -0.011(4)
C1 0.044(8) 0.037(6) 0.033(8) 0.007(6) -0.003(6) 0.000(6)
C2 0.032(7) 0.043(7) 0.044(9) -0.007(6) 0.009(6) -0.016(6)
C3 0.034(8) 0.034(6) 0.041(9) 0.010(5) -0.002(6) 0.009(5)
C4 0.020(6) 0.019(5) 0.046(9) 0.007(5) 0.002(6) 0.003(4)
C5 0.015(6) 0.022(5) 0.034(8) -0.007(5) 0.006(5) 0.000(4)
C6 0.032(7) 0.024(5) 0.036(8) -0.002(5) 0.021(6) -0.003(5)
C7 0.033(7) 0.015(5) 0.050(9) -0.005(5) 0.010(6) 0.003(5)
C8 0.033(7) 0.041(6) 0.023(7) -0.004(5) 0.013(5) -0.007(5)
C9 0.009(6) 0.027(5) 0.036(8) -0.007(5) 0.001(5) -0.010(4)
C10 0.018(6) 0.029(6) 0.029(7) 0.007(5) 0.011(5) 0.003(5)
C11 0.034(7) 0.028(6) 0.022(7) -0.006(5) 0.005(5) 0.003(5)
C12 0.028(7) 0.023(5) 0.034(8) -0.003(5) 0.014(6) -0.012(5)
C13 0.036(7) 0.043(7) 0.022(7) 0.000(5) 0.013(5) -0.011(6)
C14 0.037(8) 0.038(6) 0.026(8) 0.009(5) -0.001(6) -0.018(5)
C15 0.034(8) 0.025(6) 0.045(9) 0.005(6) -0.001(6) 0.004(5)
C16 0.029(7) 0.031(6) 0.017(7) 0.000(5) 0.005(5) 0.002(5)
C17 0.035(7) 0.030(6) 0.021(7) -0.003(5) -0.008(5) 0.005(5)
C18 0.034(7) 0.019(5) 0.034(7) -0.009(5) 0.001(5) 0.005(5)
C19 0.029(7) 0.039(6) 0.041(8) -0.004(6) -0.008(6) -0.013(6)
C20 0.067(9) 0.043(7) 0.019(7) -0.007(5) 0.011(6) 0.022(6)
C21 0.050(8) 0.022(5) 0.030(8) 0.002(5) 0.000(6) 0.008(5)
C22 0.014(6) 0.025(5) 0.047(9) 0.009(5) 0.000(6) 0.011(5)
C23 0.024(6) 0.047(7) 0.035(8) -0.002(6) 0.001(5) -0.006(5)
C24 0.042(8) 0.032(6) 0.049(9) 0.007(6) 0.002(7) 0.008(6)
C25 0.025(7) 0.032(6) 0.028(7) -0.005(5) 0.003(5) -0.006(5)
C26 0.028(7) 0.018(5) 0.034(8) 0.004(5) 0.013(6) 0.009(5)
C27 0.036(7) 0.045(7) 0.029(8) 0.005(6) 0.013(6) 0.001(6)
C28 0.040(8) 0.057(8) 0.061(11) -0.003(7) 0.024(7) -0.015(7)

loop_
_geom_bond_atom_site_label_1
_geom_bond_atom_site_label_2
_geom_bond_distance
_geom_bond_site_symmetry_2
_geom_bond_publ_flag
Zn1 N2 1.948(8) . ?
Zn1 C25 2.024(10) . ?
Zn1 O2 2.027(7) . ?
Zn1 N1 2.191(9) . ?
Zn1 Zn2 3.6652(16) . ?
Zn2 N3 1.963(9) . ?
Zn2 O3 2.023(8) . ?
Zn2 C21 2.028(10) . ?
Zn2 N4 2.163(8) . ?
O1 C11 1.375(12) . ?
O1 C10 1.404(11) . ?
O2 C22 1.274(12) . ?
O3 C26 1.288(12) . ?
N1 C1 1.451(14) . ?
N1 C2 1.474(13) . ?
N1 C3 1.477(14) . ?
N2 C5 1.354(13) . ?
N2 C4 1.451(11) . ?
N3 C16 1.371(13) . ?
N3 C17 1.468(12) . ?
N4 C19 1.473(14) . ?
N4 C20 1.475(14) . ?
N4 C18 1.496(13) . ?
N5 C22 1.366(14) . ?
N5 C24 1.433(14) . ?
N5 C23 1.453(12) . ?
N6 C26 1.353(13) . ?
N6 C27 1.435(13) . ?
N6 C28 1.451(13) . ?
C3 C4 1.513(16) . ?
C5 C10 1.397(13) . ?
C5 C6 1.424(14) . ?
C6 C7 1.393(15) . ?
C7 C8 1.372(14) . ?
C8 C9 1.399(14) . ?
C9 C10 1.370(15) . ?
C9 C12 1.469(13) . ?
C11 C12 1.373(15) . ?
C11 C16 1.409(13) . ?
C12 C13 1.398(15) . ?
C13 C14 1.368(15) . ?
C14 C15 1.395(16) . ?
C15 C16 1.418(15) . ?
C17 C18 1.496(15) . ?
C21 C22 1.444(15) . ?
C25 C26 1.434(14) . ?
